data_4515436
loop_
_publ_author_name
'Jin, Jianqun'
'Long, Guankui'
'Gao, Yongqian'
'Zhang, Jing'
'Ou, Changjin'
'Zhu, Caixia'
'Xu, Haixiao'
'Zhao, Jianfeng'
'Zhang, Mingtao'
'Huang, Wei'

_publ_section_title
;
 Supramolecular Design of Donor-Acceptor Complexes via Heteroatom
 Replacement toward Structure and Electrical Transporting Property
 Tailoring.
;
_journal_issue 1
_journal_name_full 'ACS applied materials &amp; interfaces'
_journal_page_first 1109
_journal_page_last 1116
_journal_paper_doi 10.1021/acsami.8b16561
_journal_volume 11
_journal_year 2019
_chemical_formula_moiety 'C30 H20 N2, 2(C12 H4 N4)'
_chemical_formula_sum 'C54 H28 N10'
_chemical_formula_weight 816.86
_space_group_crystal_system triclinic
_space_group_IT_number 2
_space_group_name_Hall '-P 1'
_space_group_name_H-M_alt 'P -1'
_atom_sites_solution_hydrogens geom
_audit_creation_method SHELXL-2016/6
_cell_angle_alpha 74.003(4)
_cell_angle_beta 85.192(4)
_cell_angle_gamma 78.542(4)
_cell_formula_units_Z 1
_cell_length_a 6.6666(6)
_cell_length_b 10.8671(9)
_cell_length_c 16.3934(14)
_cell_measurement_reflns_used 6300
_cell_measurement_temperature 173(2)
_cell_measurement_theta_max 79.35
_cell_measurement_theta_min 4.31
_cell_volume 1118.37(17)
_computing_cell_refinement 'Bruker SAINT'
_computing_data_collection 'Bruker APEX2'
_computing_data_reduction 'Bruker SAINT'
_computing_molecular_graphics 'SHELXL-2016/6 (Sheldrick, 2016)'
_computing_publication_material 'SHELXL-2016/6 (Sheldrick, 2016)'
_computing_structure_refinement 'SHELXL-2016/6 (Sheldrick, 2016)'
_computing_structure_solution 'SHELXL-2016/6 (Sheldrick, 2016)'
_diffrn_ambient_temperature 173(2)
_diffrn_measured_fraction_theta_full 0.977
_diffrn_measured_fraction_theta_max 0.923
_diffrn_measurement_device_type 'Bruker APEX-II CCD'
_diffrn_measurement_method '\f and \w scans'
_diffrn_radiation_type CuK\a
_diffrn_radiation_wavelength 1.54178
_diffrn_reflns_av_unetI/netI 0.0514
_diffrn_reflns_Laue_measured_fraction_full 0.977
_diffrn_reflns_Laue_measured_fraction_max 0.923
_diffrn_reflns_limit_h_max 8
_diffrn_reflns_limit_h_min -8
_diffrn_reflns_limit_k_max 13
_diffrn_reflns_limit_k_min -12
_diffrn_reflns_limit_l_max 20
_diffrn_reflns_limit_l_min 0
_diffrn_reflns_number 4357
_diffrn_reflns_point_group_measured_fraction_full 0.977
_diffrn_reflns_point_group_measured_fraction_max 0.923
_diffrn_reflns_theta_full 67.679
_diffrn_reflns_theta_max 79.365
_diffrn_reflns_theta_min 4.473
_exptl_absorpt_coefficient_mu 0.590
_exptl_absorpt_correction_T_max 0.943
_exptl_absorpt_correction_T_min 0.866
_exptl_absorpt_correction_type multi-scan
_exptl_crystal_colour black
_exptl_crystal_density_diffrn 1.213
_exptl_crystal_description block
_exptl_crystal_F_000 422
_exptl_crystal_size_max 0.250
_exptl_crystal_size_mid 0.110
_exptl_crystal_size_min 0.100
_refine_diff_density_max 0.270
_refine_diff_density_min -0.317
_refine_diff_density_rms 0.063
_refine_ls_extinction_method none
_refine_ls_goodness_of_fit_ref 1.030
_refine_ls_hydrogen_treatment constr
_refine_ls_matrix_type full
_refine_ls_number_parameters 290
_refine_ls_number_reflns 4357
_refine_ls_number_restraints 283
_refine_ls_restrained_S_all 0.997
_refine_ls_R_factor_all 0.0878
_refine_ls_R_factor_gt 0.0656
_refine_ls_shift/su_max 0.032
_refine_ls_shift/su_mean 0.006
_refine_ls_structure_factor_coef Fsqd
_refine_ls_weighting_details 'w=1/[\s^2^(Fo^2^)+(0.0730P)^2^+1.0629P] where P=(Fo^2^+2Fc^2^)/3'
_refine_ls_weighting_scheme calc
_refine_ls_wR_factor_gt 0.1624
_refine_ls_wR_factor_ref 0.1797
_reflns_Friedel_coverage 0.000
_reflns_number_gt 3342
_reflns_number_total 4357
_reflns_threshold_expression 'I > 2\s(I)'
_cod_data_source_file am8b16561_si_002.cif
_cod_data_source_block 170106_TCNA_14_0m_5
_cod_database_code 4515436
_shelx_shelxl_version_number 2016/6
_shelx_space_group_comment
;
The symmetry employed for this shelxl refinement is uniquely defined
by the following loop, which should always be used as a source of
symmetry information in preference to the above space-group names.
They are only intended as comments.
;
_shelx_estimated_absorpt_t_min 0.866
_shelx_estimated_absorpt_t_max 0.943

loop_
_space_group_symop_operation_xyz
'x, y, z'
'-x, -y, -z'

loop_
_atom_site_label
_atom_site_type_symbol
_atom_site_fract_x
_atom_site_fract_y
_atom_site_fract_z
_atom_site_U_iso_or_equiv
_atom_site_adp_type
_atom_site_occupancy
_atom_site_site_symmetry_order
_atom_site_calc_flag
_atom_site_refinement_flags_posn
_atom_site_refinement_flags_adp
N3 N 0.3366(6) 0.8224(4) 0.6617(2) 0.0562(10) Uani 1 1 d . U
C3 C 0.5833(6) 0.1152(3) 0.7995(2) 0.0311(7) Uani 1 1 d . U
C2 C 0.6153(6) 0.0779(4) 0.7215(3) 0.0368(8) Uani 1 1 d . U
N2 N 0.6462(6) -0.0783(3) 0.9333(2) 0.0494(9) Uani 1 1 d . U
C1 C 0.6147(6) 0.0094(4) 0.8751(2) 0.0371(8) Uani 1 1 d . U
N1 N 0.6441(6) 0.0459(4) 0.6605(3) 0.0578(10) Uani 1 1 d . U
N4 N 0.3047(5) 0.7163(3) 0.9372(2) 0.0425(8) Uani 1 1 d . U
C4 C 0.5296(5) 0.2440(3) 0.8012(2) 0.0282(7) Uani 1 1 d . U
C5 C 0.5013(5) 0.2808(3) 0.8793(2) 0.0304(8) Uani 1 1 d . U
H5 H 0.517238 0.215380 0.931692 0.036 Uiso 1 1 calc R U
N5 N 0.9871(5) 0.4279(3) 0.67941(13) 0.0293(5) Uani 1 1 d . U
C6 C 0.4522(5) 0.4074(3) 0.8794(2) 0.0272(7) Uani 1 1 d . U
H6 H 0.432137 0.429811 0.932000 0.033 Uiso 1 1 calc R U
C7 C 0.4298(5) 0.5094(3) 0.8010(2) 0.0273(7) Uani 1 1 d . U
C9 C 0.5058(5) 0.3454(3) 0.7226(2) 0.0294(7) Uani 1 1 d . U
H9 H 0.521251 0.322683 0.670203 0.035 Uiso 1 1 calc R U
C8 C 0.4620(5) 0.4717(3) 0.7226(2) 0.0269(7) Uani 1 1 d . U
H8 H 0.452242 0.536941 0.670129 0.032 Uiso 1 1 calc R U
C10 C 0.3788(5) 0.6390(3) 0.8006(2) 0.0303(7) Uani 1 1 d . U
C11 C 0.3380(6) 0.6805(3) 0.8769(2) 0.0322(7) Uani 1 1 d . U
C12 C 0.3563(6) 0.7406(4) 0.7232(2) 0.0374(8) Uani 1 1 d . U
C13 C 1.0239(5) 0.2993(4) 0.7317(2) 0.0274(7) Uani 1 1 d . U
C14 C 1.0791(6) 0.1810(4) 0.7099(2) 0.0343(8) Uani 1 1 d . U
H14 H 1.094954 0.178044 0.652257 0.041 Uiso 1 1 calc R U
C15 C 1.1094(6) 0.0691(4) 0.7755(3) 0.0386(8) Uani 1 1 d . U
H15 H 1.145881 -0.012679 0.762652 0.046 Uiso 1 1 calc R U
C16 C 1.0879(6) 0.0721(4) 0.8610(2) 0.0337(8) Uani 1 1 d . U
H16 H 1.109557 -0.007270 0.904554 0.040 Uiso 1 1 calc R U
C17 C 1.0364(5) 0.1878(3) 0.8825(2) 0.0291(7) Uani 1 1 d . U
H17 H 1.023282 0.189544 0.940371 0.035 Uiso 1 1 calc R U
C18 C 1.0032(5) 0.3039(3) 0.81693(19) 0.0253(7) Uani 1 1 d . U
C19 C 0.9525(5) 0.4385(3) 0.8174(2) 0.0258(7) Uani 1 1 d . U
C20 C 0.9138(5) 0.5002(3) 0.8825(2) 0.0295(7) Uani 1 1 d . U
H20 H 0.920807 0.450953 0.940196 0.035 Uiso 1 1 calc R U
C21 C 0.8645(6) 0.6357(4) 0.8614(2) 0.0353(8) Uani 1 1 d . U
H21 H 0.835962 0.679584 0.904911 0.042 Uiso 1 1 calc R U
C22 C 0.8569(6) 0.7070(4) 0.7763(3) 0.0374(8) Uani 1 1 d . U
H22 H 0.825238 0.799304 0.763194 0.045 Uiso 1 1 calc R U
C23 C 0.8943(6) 0.6474(4) 0.7100(2) 0.0340(8) Uani 1 1 d . U
H23 H 0.885621 0.697283 0.652469 0.041 Uiso 1 1 calc R U
C24 C 0.9449(5) 0.5120(4) 0.7311(2) 0.0289(7) Uani 1 1 d . U
C25 C 0.9930(6) 0.4639(4) 0.58892(16) 0.0329(6) Uani 1 1 d . U
C26 C 0.8944(6) 0.4033(4) 0.5442(2) 0.0367(8) Uani 1 1 d . U
H26 H 0.821663 0.336758 0.574173 0.044 Uiso 1 1 calc R U
C27 C 0.9008(6) 0.4390(4) 0.4558(2) 0.0390(9) Uani 1 1 d . U
H27 H 0.832355 0.396816 0.425872 0.047 Uiso 1 1 calc R U

loop_
_atom_site_aniso_label
_atom_site_aniso_U_11
_atom_site_aniso_U_22
_atom_site_aniso_U_33
_atom_site_aniso_U_23
_atom_site_aniso_U_13
_atom_site_aniso_U_12
N3 0.062(3) 0.041(2) 0.057(2) 0.0046(16) -0.0074(19) -0.0117(19)
C3 0.0250(18) 0.0279(16) 0.0422(18) -0.0104(14) -0.0006(14) -0.0077(14)
C2 0.032(2) 0.0299(19) 0.052(2) -0.0184(16) 0.0004(16) -0.0035(16)
N2 0.051(2) 0.0374(18) 0.054(2) -0.0022(15) -0.0009(16) -0.0084(16)
C1 0.031(2) 0.0309(18) 0.052(2) -0.0133(16) 0.0022(16) -0.0089(16)
N1 0.057(3) 0.058(2) 0.068(3) -0.036(2) 0.007(2) -0.009(2)
N4 0.047(2) 0.0381(18) 0.0455(18) -0.0152(14) -0.0071(15) -0.0059(15)
C4 0.0195(16) 0.0311(17) 0.0364(17) -0.0104(13) -0.0010(13) -0.0080(14)
C5 0.031(2) 0.0263(18) 0.0330(16) -0.0038(12) -0.0046(13) -0.0082(15)
N5 0.0252(12) 0.0387(13) 0.0228(10) -0.0048(13) -0.0030(13) -0.0067(10)
C6 0.0169(17) 0.0352(18) 0.0307(15) -0.0109(13) -0.0024(11) -0.0038(13)
C7 0.0190(17) 0.0311(17) 0.0348(16) -0.0120(13) -0.0032(13) -0.0061(14)
C9 0.027(2) 0.0310(18) 0.0325(16) -0.0110(13) -0.0018(12) -0.0072(15)
C8 0.0177(18) 0.0314(18) 0.0303(15) -0.0054(12) -0.0042(11) -0.0038(14)
C10 0.0232(17) 0.0303(17) 0.0382(17) -0.0081(13) -0.0015(13) -0.0083(14)
C11 0.0285(19) 0.0263(17) 0.0428(18) -0.0100(14) -0.0057(14) -0.0039(14)
C12 0.035(2) 0.0318(19) 0.045(2) -0.0061(15) -0.0046(16) -0.0090(17)
C13 0.0181(18) 0.0356(18) 0.0294(14) -0.0087(13) -0.0028(12) -0.0062(15)
C14 0.026(2) 0.048(2) 0.0340(17) -0.0176(15) -0.0007(14) -0.0096(17)
C15 0.029(2) 0.0351(19) 0.056(2) -0.0226(17) -0.0017(17) -0.0017(16)
C16 0.0249(18) 0.0311(18) 0.0438(19) -0.0093(15) -0.0049(15) -0.0016(15)
C17 0.0232(18) 0.0364(18) 0.0280(15) -0.0064(13) -0.0038(12) -0.0082(15)
C18 0.0196(19) 0.0340(18) 0.0246(14) -0.0088(12) -0.0025(11) -0.0083(14)
C19 0.0207(18) 0.0316(17) 0.0253(14) -0.0057(12) -0.0029(12) -0.0070(14)
C20 0.0240(19) 0.0340(18) 0.0314(16) -0.0085(13) -0.0015(13) -0.0074(15)
C21 0.032(2) 0.0375(19) 0.0420(19) -0.0174(15) -0.0014(15) -0.0089(16)
C22 0.028(2) 0.0333(19) 0.050(2) -0.0079(15) -0.0053(16) -0.0066(16)
C23 0.028(2) 0.0324(18) 0.0375(18) -0.0005(14) -0.0072(14) -0.0044(15)
C24 0.0218(19) 0.0386(18) 0.0261(14) -0.0056(13) -0.0035(12) -0.0083(15)
C25 0.0250(14) 0.0492(18) 0.0244(12) -0.0068(16) -0.0027(15) -0.0095(13)
C26 0.029(2) 0.055(2) 0.0277(15) -0.0086(15) -0.0008(14) -0.0155(17)
C27 0.034(2) 0.058(2) 0.0286(16) -0.0098(16) -0.0054(14) -0.0178(18)

loop_
_atom_type_symbol
_atom_type_description
_atom_type_scat_dispersion_real
_atom_type_scat_dispersion_imag
_atom_type_scat_source
C C 0.0181 0.0091 'International Tables Vol C Tables 4.2.6.8 and 6.1.1.4'
H H 0.0000 0.0000 'International Tables Vol C Tables 4.2.6.8 and 6.1.1.4'
N N 0.0311 0.0180 'International Tables Vol C Tables 4.2.6.8 and 6.1.1.4'

loop_
_geom_angle_atom_site_label_1
_geom_angle_atom_site_label_2
_geom_angle_atom_site_label_3
_geom_angle
_geom_angle_site_symmetry_1
_geom_angle_site_symmetry_3
C4 C3 C2 122.0(3) . .
C4 C3 C1 122.8(3) . .
C2 C3 C1 115.2(3) . .
N1 C2 C3 178.3(5) . .
N2 C1 C3 176.7(4) . .
C3 C4 C5 121.8(3) . .
C3 C4 C9 119.8(3) . .
C5 C4 C9 118.5(3) . .
C6 C5 C4 120.7(3) . .
C24 N5 C13 108.2(2) . .
C24 N5 C25 126.4(3) . .
C13 N5 C25 125.4(3) . .
C5 C6 C7 121.1(3) . .
C10 C7 C8 120.8(3) . .
C10 C7 C6 121.4(3) . .
C8 C7 C6 117.8(3) . .
C8 C9 C4 120.9(3) . .
C9 C8 C7 121.0(3) . .
C7 C10 C12 121.8(3) . .
C7 C10 C11 122.6(3) . .
C12 C10 C11 115.6(3) . .
N4 C11 C10 178.7(4) . .
N3 C12 C10 179.4(5) . .
C14 C13 C18 121.5(3) . .
C14 C13 N5 130.0(3) . .
C18 C13 N5 108.5(3) . .
C15 C14 C13 117.1(3) . .
C14 C15 C16 122.0(3) . .
C17 C16 C15 121.0(3) . .
C16 C17 C18 118.4(3) . .
C13 C18 C17 120.0(3) . .
C13 C18 C19 107.6(3) . .
C17 C18 C19 132.4(3) . .
C20 C19 C24 120.7(3) . .
C20 C19 C18 132.8(3) . .
C24 C19 C18 106.5(3) . .
C19 C20 C21 118.7(3) . .
C22 C21 C20 120.1(4) . .
C21 C22 C23 122.3(4) . .
C24 C23 C22 117.6(3) . .
N5 C24 C23 130.1(3) . .
N5 C24 C19 109.2(3) . .
C23 C24 C19 120.6(4) . .
C26 C25 C27 119.1(3) . 2_766
C26 C25 N5 121.0(3) . .
C27 C25 N5 120.0(4) 2_766 .
C25 C26 C27 120.7(4) . .
C25 C27 C26 120.3(4) 2_766 .

loop_
_geom_bond_atom_site_label_1
_geom_bond_atom_site_label_2
_geom_bond_distance
_geom_bond_site_symmetry_2
N3 C12 1.143(5) .
C3 C4 1.383(5) .
C3 C2 1.432(5) .
C3 C1 1.437(5) .
C2 N1 1.136(5) .
N2 C1 1.146(5) .
N4 C11 1.149(5) .
C4 C5 1.430(5) .
C4 C9 1.443(5) .
C5 C6 1.350(4) .
N5 C24 1.385(5) .
N5 C13 1.409(5) .
N5 C25 1.425(3) .
C6 C7 1.444(5) .
C7 C10 1.380(5) .
C7 C8 1.440(5) .
C9 C8 1.345(4) .
C10 C12 1.431(5) .
C10 C11 1.430(5) .
C13 C14 1.401(5) .
C13 C18 1.406(4) .
C14 C15 1.377(5) .
C15 C16 1.406(5) .
C16 C17 1.369(5) .
C17 C18 1.407(4) .
C18 C19 1.436(4) .
C19 C20 1.391(5) .
C19 C24 1.419(4) .
C20 C21 1.393(5) .
C21 C22 1.395(5) .
C22 C23 1.394(6) .
C23 C24 1.392(5) .
C25 C26 1.387(5) .
C25 C27 1.391(5) 2_766
C26 C27 1.393(4) .
